data_1504163
loop_
_publ_author_name
'Gregg, Timothy M.'
'Farrugia, Mark K.'
'Frost, John R.'

_publ_section_title
;
 Rhodium-mediated enantioselective cyclopropanation of allenes.
;
_journal_issue 19
_journal_name_full 'Organic letters'
_journal_page_first 4434
_journal_page_last 4436
_journal_paper_doi 10.1021/ol9017968
_journal_volume 11
_journal_year 2009
_chemical_absolute_configuration ad
_chemical_formula_moiety 'C18 H15 Br O2'
_chemical_formula_sum 'C18 H15 Br O2'
_chemical_formula_weight 343.21
_chemical_name_systematic
;
 ?
;
_space_group_IT_number 19
_symmetry_cell_setting orthorhombic
_symmetry_space_group_name_Hall 'P 2ac 2ab'
_symmetry_space_group_name_H-M 'P 21 21 21'
_atom_sites_solution_hydrogens geom
_atom_sites_solution_primary direct
_atom_sites_solution_secondary difmap
_audit_creation_method SHELXL-97
_cell_angle_alpha 90.00
_cell_angle_beta 90.00
_cell_angle_gamma 90.00
_cell_formula_units_Z 4
_cell_length_a 5.72310(10)
_cell_length_b 12.9531(2)
_cell_length_c 20.0245(3)
_cell_measurement_reflns_used 9381
_cell_measurement_temperature 90(1)
_cell_measurement_theta_max 28.286
_cell_measurement_theta_min 2.571
_cell_volume 1484.45(4)
_computing_cell_refinement 'Bruker Saint v7.23A (Bruker, 2005)'
_computing_data_collection 'APEX2 (Bruker, 2004)'
_computing_data_reduction 'Bruker Saint v7.23A (Bruker, 2005)'
_computing_molecular_graphics 'Bruker SHELXTL'
_computing_publication_material 'Bruker SHELXTL'
_computing_structure_refinement 'SHELXL-97 (Sheldrick, 1997)'
_computing_structure_solution 'SHELXS-97 (Sheldrick, 1997)'
_diffrn_ambient_temperature 90(1)
_diffrn_detector_area_resol_mean 8.33
_diffrn_measured_fraction_theta_full 0.999
_diffrn_measured_fraction_theta_max 0.999
_diffrn_measurement_device_type 'Bruker SMART APEX2'
_diffrn_measurement_method \wand\f-scans
_diffrn_radiation_monochromator graphite
_diffrn_radiation_probe x-ray
_diffrn_radiation_type MoK\a
_diffrn_radiation_wavelength 0.71073
_diffrn_reflns_av_R_equivalents 0.0184
_diffrn_reflns_av_sigmaI/netI 0.0282
_diffrn_reflns_limit_h_max 7
_diffrn_reflns_limit_h_min -7
_diffrn_reflns_limit_k_max 17
_diffrn_reflns_limit_k_min -17
_diffrn_reflns_limit_l_max 24
_diffrn_reflns_limit_l_min -26
_diffrn_reflns_number 17933
_diffrn_reflns_theta_full 28.29
_diffrn_reflns_theta_max 28.29
_diffrn_reflns_theta_min 1.87
_diffrn_source rotating-anode
_diffrn_source_type 'RIGAKU RU-2000BEH'
_diffrn_standards_decay_% 0
_diffrn_standards_interval_count 0
_diffrn_standards_interval_time 0
_diffrn_standards_number 0
_exptl_absorpt_coefficient_mu 2.770
_exptl_absorpt_correction_T_max 0.579
_exptl_absorpt_correction_T_min 0.490
_exptl_absorpt_correction_type multi-scan
_exptl_absorpt_process_details 'SADABS 2004/1 (Bruker, 2004)'
_exptl_crystal_colour colourles
_exptl_crystal_density_diffrn 1.536
_exptl_crystal_density_method 'not measured'
_exptl_crystal_description block
_exptl_crystal_F_000 696
_exptl_crystal_size_max 0.30
_exptl_crystal_size_mid 0.30
_exptl_crystal_size_min 0.20
_refine_diff_density_max 0.259
_refine_diff_density_min -0.192
_refine_diff_density_rms 0.041
_refine_ls_abs_structure_details 'Flack H D (1983), Acta Cryst. A39, 876-881'
_refine_ls_abs_structure_Flack 0.011(5)
_refine_ls_extinction_method none
_refine_ls_goodness_of_fit_ref 1.055
_refine_ls_hydrogen_treatment constr
_refine_ls_matrix_type full
_refine_ls_number_parameters 190
_refine_ls_number_reflns 3649
_refine_ls_number_restraints 0
_refine_ls_restrained_S_all 1.055
_refine_ls_R_factor_all 0.0153
_refine_ls_R_factor_gt 0.0147
_refine_ls_shift/su_max 0.001
_refine_ls_shift/su_mean 0.000
_refine_ls_structure_factor_coef Fsqd
_refine_ls_weighting_details 'calc w=1/[\s^2^(Fo^2^)+(0.0120P)^2^+0.1320P] where P=(Fo^2^+2Fc^2^)/3'
_refine_ls_weighting_scheme calc
_refine_ls_wR_factor_gt 0.0391
_refine_ls_wR_factor_ref 0.0392
_reflns_number_gt 3549
_reflns_number_total 3649
_reflns_threshold_expression >2sigma(I)
_cod_data_source_file ol9017968_si_001.cif
_cod_data_source_block TMG113c
_cod_original_sg_symbol_Hall P2ac2ab
_cod_original_sg_symbol_H-M P212121
_cod_database_code 1504163

loop_
_symmetry_equiv_pos_as_xyz
'x, y, z'
'-x+1/2, -y, z+1/2'
'x+1/2, -y+1/2, -z'
'-x, y+1/2, -z+1/2'

loop_
_atom_site_label
_atom_site_type_symbol
_atom_site_fract_x
_atom_site_fract_y
_atom_site_fract_z
_atom_site_U_iso_or_equiv
_atom_site_adp_type
_atom_site_occupancy
_atom_site_symmetry_multiplicity
_atom_site_calc_flag
_atom_site_refinement_flags
Br1 Br -0.58769(2) 1.299862(10) 0.623626(6) 0.01669(4) Uani 1 1 d .
O1 O 0.28480(15) 0.79419(7) 0.61624(4) 0.01751(18) Uani 1 1 d .
O2 O 0.13512(16) 0.92135(7) 0.67975(4) 0.01464(19) Uani 1 1 d .
C1 C 0.5981(2) 0.95820(10) 0.36440(6) 0.0154(2) Uani 1 1 d .
H1 H 0.7039 0.9993 0.3895 0.018 Uiso 1 1 calc R
C2 C 0.6501(2) 0.93380(11) 0.29862(7) 0.0171(3) Uani 1 1 d .
H2 H 0.7905 0.9584 0.2789 0.021 Uiso 1 1 calc R
C3 C 0.4973(3) 0.87349(11) 0.26150(7) 0.0169(3) Uani 1 1 d .
H3 H 0.5315 0.8577 0.2162 0.020 Uiso 1 1 calc R
C4 C 0.2943(2) 0.83644(11) 0.29088(7) 0.0171(3) Uani 1 1 d .
H4 H 0.1912 0.7941 0.2658 0.021 Uiso 1 1 calc R
C5 C 0.2404(2) 0.86077(10) 0.35685(6) 0.0149(3) Uani 1 1 d .
H5 H 0.1009 0.8351 0.3764 0.018 Uiso 1 1 calc R
C6 C 0.3914(2) 0.92303(10) 0.39443(6) 0.0125(2) Uani 1 1 d .
C7 C 0.3391(2) 0.95305(10) 0.46345(6) 0.0129(2) Uani 1 1 d .
H7 H 0.4387 1.0026 0.4837 0.015 Uiso 1 1 calc R
C8 C 0.1638(2) 0.91652(10) 0.49989(6) 0.0129(2) Uani 1 1 d .
C9 C -0.0357(2) 0.84869(11) 0.50844(6) 0.0142(3) Uani 1 1 d .
H9A H -0.0052 0.7740 0.5143 0.017 Uiso 1 1 calc R
H9B H -0.1808 0.8656 0.4839 0.017 Uiso 1 1 calc R
C10 C 0.0429(2) 0.92331(10) 0.56533(6) 0.0115(2) Uani 1 1 d .
C11 C -0.1075(2) 1.01536(10) 0.57973(6) 0.0113(2) Uani 1 1 d .
C12 C -0.0459(2) 1.11338(10) 0.55755(6) 0.0150(3) Uani 1 1 d .
H12 H 0.0952 1.1225 0.5333 0.018 Uiso 1 1 calc R
C13 C -0.1876(2) 1.19836(11) 0.57034(6) 0.0162(2) Uani 1 1 d .
H13 H -0.1442 1.2651 0.5550 0.019 Uiso 1 1 calc R
C14 C -0.3930(2) 1.18415(10) 0.60575(6) 0.0133(2) Uani 1 1 d .
C15 C -0.4595(2) 1.08745(10) 0.62885(7) 0.0142(2) Uani 1 1 d .
H15 H -0.6003 1.0789 0.6534 0.017 Uiso 1 1 calc R
C16 C -0.3158(2) 1.00340(10) 0.61538(6) 0.0134(2) Uani 1 1 d .
H16 H -0.3599 0.9368 0.6307 0.016 Uiso 1 1 calc R
C17 C 0.1668(2) 0.87076(9) 0.62192(7) 0.0117(2) Uani 1 1 d .
C18 C 0.2593(3) 0.88008(11) 0.73685(6) 0.0175(3) Uani 1 1 d .
H18A H 0.2251 0.9221 0.7763 0.026 Uiso 1 1 calc R
H18B H 0.4277 0.8814 0.7280 0.026 Uiso 1 1 calc R
H18C H 0.2093 0.8088 0.7448 0.026 Uiso 1 1 calc R

loop_
_atom_site_aniso_label
_atom_site_aniso_U_11
_atom_site_aniso_U_22
_atom_site_aniso_U_33
_atom_site_aniso_U_23
_atom_site_aniso_U_13
_atom_site_aniso_U_12
Br1 0.02087(6) 0.01453(6) 0.01465(6) -0.00161(5) -0.00147(5) 0.00635(5)
O1 0.0202(4) 0.0165(5) 0.0159(4) 0.0000(4) -0.0006(3) 0.0044(4)
O2 0.0203(5) 0.0141(5) 0.0096(4) 0.0000(3) -0.0028(3) 0.0051(4)
C1 0.0151(5) 0.0148(6) 0.0163(6) 0.0029(5) -0.0001(5) 0.0003(5)
C2 0.0159(6) 0.0187(7) 0.0166(6) 0.0060(5) 0.0050(5) 0.0028(5)
C3 0.0225(6) 0.0171(7) 0.0112(6) 0.0011(5) 0.0026(5) 0.0076(5)
C4 0.0217(6) 0.0179(7) 0.0117(6) -0.0016(5) -0.0023(5) 0.0002(5)
C5 0.0149(5) 0.0177(7) 0.0122(6) 0.0004(5) 0.0012(5) -0.0019(5)
C6 0.0153(6) 0.0108(6) 0.0114(5) 0.0018(4) 0.0009(5) 0.0028(5)
C7 0.0147(5) 0.0110(6) 0.0129(6) -0.0004(5) -0.0019(4) 0.0002(5)
C8 0.0159(5) 0.0129(6) 0.0099(6) -0.0018(5) -0.0021(5) 0.0024(5)
C9 0.0163(6) 0.0153(6) 0.0111(6) -0.0030(5) -0.0009(4) -0.0005(5)
C10 0.0133(6) 0.0110(6) 0.0101(5) -0.0005(5) -0.0004(4) 0.0004(5)
C11 0.0128(5) 0.0130(6) 0.0081(5) -0.0016(4) -0.0021(5) 0.0003(5)
C12 0.0152(6) 0.0172(7) 0.0126(6) 0.0023(5) 0.0015(5) 0.0012(5)
C13 0.0205(6) 0.0124(6) 0.0157(6) 0.0030(6) -0.0009(5) 0.0000(5)
C14 0.0159(5) 0.0127(6) 0.0112(5) -0.0022(4) -0.0036(4) 0.0055(5)
C15 0.0140(6) 0.0164(6) 0.0121(5) -0.0020(5) 0.0008(5) -0.0001(4)
C16 0.0152(5) 0.0121(6) 0.0128(6) 0.0009(5) -0.0009(5) -0.0014(5)
C17 0.0122(5) 0.0121(6) 0.0107(5) -0.0006(5) 0.0008(5) -0.0019(4)
C18 0.0234(7) 0.0181(7) 0.0109(6) 0.0024(5) -0.0044(5) 0.0021(6)

loop_
_atom_type_symbol
_atom_type_description
_atom_type_scat_dispersion_real
_atom_type_scat_dispersion_imag
_atom_type_scat_source
C C 0.0033 0.0016 'International Tables Vol C Tables 4.2.6.8 and 6.1.1.4'
H H 0.0000 0.0000 'International Tables Vol C Tables 4.2.6.8 and 6.1.1.4'
O O 0.0106 0.0060 'International Tables Vol C Tables 4.2.6.8 and 6.1.1.4'
Br Br -0.2901 2.4595 'International Tables Vol C Tables 4.2.6.8 and 6.1.1.4'

loop_
_geom_angle_atom_site_label_1
_geom_angle_atom_site_label_2
_geom_angle_atom_site_label_3
_geom_angle
C17 O2 C18 115.74(10)
C2 C1 C6 120.94(12)
C2 C1 H1 119.5
C6 C1 H1 119.5
C1 C2 C3 120.09(12)
C1 C2 H2 120.0
C3 C2 H2 120.0
C2 C3 C4 119.66(12)
C2 C3 H3 120.2
C4 C3 H3 120.2
C3 C4 C5 120.62(13)
C3 C4 H4 119.7
C5 C4 H4 119.7
C4 C5 C6 120.21(12)
C4 C5 H5 119.9
C6 C5 H5 119.9
C5 C6 C1 118.46(11)
C5 C6 C7 122.20(12)
C1 C6 C7 119.33(11)
C8 C7 C6 125.28(12)
C8 C7 H7 117.4
C6 C7 H7 117.4
C7 C8 C9 151.09(13)
C7 C8 C10 144.69(13)
C9 C8 C10 64.22(9)
C8 C9 C10 58.94(8)
C8 C9 H9A 117.9
C10 C9 H9A 117.9
C8 C9 H9B 117.9
C10 C9 H9B 117.9
H9A C9 H9B 115.0
C8 C10 C11 119.00(11)
C8 C10 C17 114.83(10)
C11 C10 C17 119.15(10)
C8 C10 C9 56.84(8)
C11 C10 C9 117.88(10)
C17 C10 C9 114.00(11)
C12 C11 C16 118.73(12)
C12 C11 C10 121.27(11)
C16 C11 C10 120.00(11)
C11 C12 C13 121.05(12)
C11 C12 H12 119.5
C13 C12 H12 119.5
C14 C13 C12 118.94(13)
C14 C13 H13 120.5
C12 C13 H13 120.5
C13 C14 C15 121.53(12)
C13 C14 Br1 119.27(10)
C15 C14 Br1 119.19(9)
C14 C15 C16 118.66(11)
C14 C15 H15 120.7
C16 C15 H15 120.7
C15 C16 C11 121.09(12)
C15 C16 H16 119.5
C11 C16 H16 119.5
O1 C17 O2 123.95(12)
O1 C17 C10 124.54(12)
O2 C17 C10 111.48(10)
O2 C18 H18A 109.5
O2 C18 H18B 109.5
H18A C18 H18B 109.5
O2 C18 H18C 109.5
H18A C18 H18C 109.5
H18B C18 H18C 109.5

loop_
_geom_bond_atom_site_label_1
_geom_bond_atom_site_label_2
_geom_bond_distance
Br1 C14 1.9016(12)
O1 C17 1.2053(15)
O2 C17 1.3430(15)
O2 C18 1.4486(15)
C1 C2 1.3871(18)
C1 C6 1.4030(18)
C1 H1 0.9500
C2 C3 1.388(2)
C2 H2 0.9500
C3 C4 1.388(2)
C3 H3 0.9500
C4 C5 1.3926(18)
C4 H4 0.9500
C5 C6 1.4012(18)
C5 H5 0.9500
C6 C7 1.4666(17)
C7 C8 1.3278(18)
C7 H7 0.9500
C8 C9 1.4505(17)
C8 C10 1.4843(17)
C9 C10 1.5602(17)
C9 H9A 0.9900
C9 H9B 0.9900
C10 C11 1.4989(17)
C10 C17 1.4999(17)
C11 C12 1.3907(17)
C11 C16 1.3980(17)
C12 C13 1.3909(18)
C12 H12 0.9500
C13 C14 1.3852(17)
C13 H13 0.9500
C14 C15 1.3884(18)
C15 C16 1.3908(17)
C15 H15 0.9500
C16 H16 0.9500
C18 H18A 0.9800
C18 H18B 0.9800
C18 H18C 0.9800

loop_
_geom_torsion_atom_site_label_1
_geom_torsion_atom_site_label_2
_geom_torsion_atom_site_label_3
_geom_torsion_atom_site_label_4
_geom_torsion
C6 C1 C2 C3 -0.2(2)
C1 C2 C3 C4 -1.0(2)
C2 C3 C4 C5 1.2(2)
C3 C4 C5 C6 -0.1(2)
C4 C5 C6 C1 -1.11(19)
C4 C5 C6 C7 178.30(13)
C2 C1 C6 C5 1.28(19)
C2 C1 C6 C7 -178.16(12)
C5 C6 C7 C8 8.2(2)
C1 C6 C7 C8 -172.40(12)
C6 C7 C8 C9 2.4(3)
C6 C7 C8 C10 -177.72(16)
C7 C8 C9 C10 179.9(3)
C7 C8 C10 C11 74.0(2)
C9 C8 C10 C11 -106.05(12)
C7 C8 C10 C17 -76.5(2)
C9 C8 C10 C17 103.47(12)
C7 C8 C10 C9 -179.9(2)
C8 C9 C10 C11 108.02(13)
C8 C9 C10 C17 -104.96(11)
C8 C10 C11 C12 -36.92(17)
C17 C10 C11 C12 112.28(13)
C9 C10 C11 C12 -102.44(14)
C8 C10 C11 C16 142.27(11)
C17 C10 C11 C16 -68.54(15)
C9 C10 C11 C16 76.75(14)
C16 C11 C12 C13 0.01(18)
C10 C11 C12 C13 179.21(11)
C11 C12 C13 C14 -0.04(19)
C12 C13 C14 C15 0.27(19)
C12 C13 C14 Br1 179.90(9)
C13 C14 C15 C16 -0.46(19)
Br1 C14 C15 C16 179.91(9)
C14 C15 C16 C11 0.42(18)
C12 C11 C16 C15 -0.20(17)
C10 C11 C16 C15 -179.41(11)
C18 O2 C17 O1 1.83(17)
C18 O2 C17 C10 -176.49(10)
C8 C10 C17 O1 -32.40(17)
C11 C10 C17 O1 177.17(11)
C9 C10 C17 O1 30.61(17)
C8 C10 C17 O2 145.90(11)
C11 C10 C17 O2 -4.52(15)
C9 C10 C17 O2 -151.09(10)
